data_7110313
loop_
_publ_author_name
'Arnold, Polly L.'
'Rodden, Mark'
'Davis, Kate M.'
'Scarisbrick, Andrew C.'
'Blake, Alexander J.'
'Wilson, Claire'

_publ_section_title
;
 Asymmetric lithium(i) and copper(ii) alkoxy-N-heterocyclic carbene
 complexes; crystallographic characterisation and Lewis acid
 catalysisElectronic supplementary information (ESI) available: full
 synthetic and structural details. See
 http://www.rsc.org/suppdata/cc/b4/b404614e/
;
_journal_issue 14
_journal_name_full 'Chemical Communications'
_journal_page_first 1612
_journal_page_last 1613
_journal_paper_doi 10.1039/b404614e
_journal_year 2004
_chemical_formula_sum 'C8 H15 I N2 O'
_chemical_formula_weight 282.12
_chemical_name_systematic
;
?
;
_space_group_IT_number 33
_symmetry_cell_setting orthorhombic
_symmetry_space_group_name_Hall 'P 2c -2n'
_symmetry_space_group_name_H-M 'P n a 21'
_atom_sites_solution_hydrogens 'geometrically placed, OH and Me from delta-F'
_atom_sites_solution_primary direct
_atom_sites_solution_secondary difmap
_audit_creation_method SHELXL-97
_cell_angle_alpha 90.00
_cell_angle_beta 90.00
_cell_angle_gamma 90.00
_cell_formula_units_Z 4
_cell_length_a 15.347(3)
_cell_length_b 7.6309(14)
_cell_length_c 9.725(2)
_cell_measurement_reflns_used 6836
_cell_measurement_temperature 150(2)
_cell_measurement_theta_max 27.05
_cell_measurement_theta_min 2.65
_cell_volume 1138.9(4)
_computing_cell_refinement 'Bruker SAINT version 6.36a (Bruker, 2000)'
_computing_data_collection 'Bruker SMART version 5.625 (Bruker, 2001)'
_computing_data_reduction 'Bruker SAINT; Bruker SHELXTL (Bruker, 2001)'
_computing_publication_material 'enCIFer (CCDC, 2003); PLATON (Spek, 2003)'
_computing_structure_refinement 'SHELXL-97 (Sheldrick, 1997)'
_computing_structure_solution 'SHELXS-97 (Sheldrick, 1990)'
_diffrn_ambient_temperature 150(2)
_diffrn_measured_fraction_theta_full 0.999
_diffrn_measured_fraction_theta_max 0.996
_diffrn_measurement_device_type 'Bruker SMART APEX CCD area detector'
_diffrn_measurement_method omega
_diffrn_radiation_monochromator graphite
_diffrn_radiation_source 'normal-focus sealed tube'
_diffrn_radiation_type MoK\a
_diffrn_radiation_wavelength 0.71073
_diffrn_reflns_av_R_equivalents 0.018
_diffrn_reflns_av_sigmaI/netI 0.0155
_diffrn_reflns_limit_h_max 19
_diffrn_reflns_limit_h_min -19
_diffrn_reflns_limit_k_max 9
_diffrn_reflns_limit_k_min -9
_diffrn_reflns_limit_l_max 12
_diffrn_reflns_limit_l_min -12
_diffrn_reflns_number 9715
_diffrn_reflns_theta_full 27.50
_diffrn_reflns_theta_max 27.60
_diffrn_reflns_theta_min 2.65
_diffrn_standards_decay_% 0
_diffrn_standards_number 0
_exptl_absorpt_coefficient_mu 2.776
_exptl_absorpt_correction_T_max 0.620
_exptl_absorpt_correction_T_min 0.497
_exptl_absorpt_correction_type multi-scn
_exptl_absorpt_process_details 'Bruker SADABS v2.03'
_exptl_crystal_colour colourless
_exptl_crystal_density_diffrn 1.645
_exptl_crystal_density_method 'not measured'
_exptl_crystal_description block
_exptl_crystal_F_000 552
_exptl_crystal_size_max 0.31
_exptl_crystal_size_mid 0.20
_exptl_crystal_size_min 0.17
_refine_diff_density_max 0.300
_refine_diff_density_min -0.261
_refine_diff_density_rms 0.051
_refine_ls_abs_structure_details 'Flack H D (1983), Acta Cryst. A39, 876-881'
_refine_ls_abs_structure_Flack -0.016(14)
_refine_ls_extinction_method none
_refine_ls_goodness_of_fit_ref 1.024
_refine_ls_hydrogen_treatment 'riding model, OH and Me as rigid rotors'
_refine_ls_matrix_type full
_refine_ls_number_parameters 113
_refine_ls_number_reflns 2611
_refine_ls_number_restraints 1
_refine_ls_restrained_S_all 1.024
_refine_ls_R_factor_all 0.0144
_refine_ls_R_factor_gt 0.0141
_refine_ls_shift/su_max 0.002
_refine_ls_shift/su_mean 0.000
_refine_ls_structure_factor_coef Fsqd
_refine_ls_weighting_details 'calc w=1/[\s^2^(Fo^2^)+(0.0232P)^2^+0.0997P] where P=(Fo^2^+2Fc^2^)/3'
_refine_ls_weighting_scheme calc
_refine_ls_wR_factor_gt 0.0363
_refine_ls_wR_factor_ref 0.0365
_reflns_number_gt 2558
_reflns_number_total 2611
_reflns_threshold_expression >2sigma(I)
_cod_data_source_file b404614esup1.cif
_cod_data_source_block iimaol
_cod_depositor_comments
;
The following automatic conversions were performed:

'_symmetry_cell_setting' value 'Orthorhombic' changed to
'orthorhombic' according to
/home/saulius/struct/CIF-dictionaries/cif_core.dic dictionary named
'cif_core.dic' version 2.4.2 from 2011-04-26.

Automatic conversion script
Id: cif_fix_values 1891 2012-01-12 08:04:46Z andrius 
;
_cod_database_code 7110313

loop_
_symmetry_equiv_pos_as_xyz
'x, y, z'
'-x, -y, z+1/2'
'-x+1/2, y+1/2, z+1/2'
'x+1/2, -y+1/2, z'

loop_
_atom_site_label
_atom_site_type_symbol
_atom_site_fract_x
_atom_site_fract_y
_atom_site_fract_z
_atom_site_U_iso_or_equiv
_atom_site_adp_type
_atom_site_occupancy
_atom_site_symmetry_multiplicity
_atom_site_calc_flag
_atom_site_refinement_flags
I I 0.593497(5) 0.151201(12) 0.955990(19) 0.02783(4) Uani 1 1 d .
N1 N 0.45481(10) 0.39291(19) 0.69804(15) 0.0227(3) Uani 1 1 d .
C1 C 0.42454(12) 0.2303(2) 0.70389(18) 0.0231(3) Uani 1 1 d .
H1A H 0.4509 0.1302 0.6634 0.028 Uiso 1 1 calc R
O1 O 0.40382(7) -0.1089(2) 0.91103(16) 0.0288(3) Uani 1 1 d .
H1B H 0.4446 -0.0358 0.9159 0.043 Uiso 1 1 calc R
N2 N 0.35070(9) 0.23169(17) 0.77650(16) 0.0213(3) Uani 1 1 d .
C2 C 0.33462(12) 0.4013(2) 0.81961(19) 0.0251(3) Uani 1 1 d .
H2A H 0.2865 0.4396 0.8732 0.030 Uiso 1 1 calc R
C3 C 0.40023(12) 0.5025(3) 0.7712(2) 0.0259(4) Uani 1 1 d .
H3A H 0.4073 0.6249 0.7848 0.031 Uiso 1 1 calc R
C4 C 0.53665(13) 0.4452(3) 0.6321(2) 0.0347(4) Uani 1 1 d .
H4A H 0.5578 0.3494 0.5740 0.052 Uiso 1 1 calc R
H4B H 0.5802 0.4717 0.7029 0.052 Uiso 1 1 calc R
H4C H 0.5267 0.5495 0.5755 0.052 Uiso 1 1 calc R
C5 C 0.29523(13) 0.0789(2) 0.80524(19) 0.0240(3) Uani 1 1 d .
H5A H 0.2974 -0.0017 0.7255 0.029 Uiso 1 1 calc R
H5B H 0.2342 0.1188 0.8159 0.029 Uiso 1 1 calc R
C6 C 0.32245(10) -0.02221(19) 0.9357(2) 0.0239(4) Uani 1 1 d .
C7 C 0.25470(11) -0.16701(19) 0.9562(4) 0.0351(4) Uani 1 1 d .
H7A H 0.2726 -0.2427 1.0325 0.053 Uiso 1 1 calc R
H7B H 0.2500 -0.2368 0.8719 0.053 Uiso 1 1 calc R
H7C H 0.1980 -0.1142 0.9772 0.053 Uiso 1 1 calc R
C8 C 0.32798(14) 0.0939(3) 1.06180(19) 0.0304(4) Uani 1 1 d .
H8A H 0.3741 0.1812 1.0488 0.046 Uiso 1 1 calc R
H8B H 0.3413 0.0220 1.1426 0.046 Uiso 1 1 calc R
H8C H 0.2721 0.1536 1.0756 0.046 Uiso 1 1 calc R

loop_
_atom_site_aniso_label
_atom_site_aniso_U_11
_atom_site_aniso_U_22
_atom_site_aniso_U_33
_atom_site_aniso_U_23
_atom_site_aniso_U_13
_atom_site_aniso_U_12
I 0.02360(6) 0.03117(7) 0.02873(6) 0.00434(7) 0.00060(8) -0.00256(3)
N1 0.0247(8) 0.0213(7) 0.0222(7) 0.0025(5) 0.0017(6) 0.0013(6)
C1 0.0250(8) 0.0236(9) 0.0206(8) -0.0008(6) 0.0004(7) 0.0028(7)
O1 0.0246(7) 0.0209(6) 0.0408(9) 0.0008(5) 0.0020(5) 0.0022(4)
N2 0.0235(7) 0.0183(7) 0.0220(7) 0.0018(5) 0.0004(5) 0.0010(6)
C2 0.0281(9) 0.0204(8) 0.0269(9) -0.0012(7) 0.0020(7) 0.0047(7)
C3 0.0312(11) 0.0205(8) 0.0259(9) -0.0009(7) 0.0006(7) 0.0028(6)
C4 0.0300(10) 0.0316(9) 0.0424(11) 0.0067(8) 0.0101(9) -0.0003(8)
C5 0.0247(9) 0.0217(8) 0.0254(9) -0.0011(7) -0.0020(7) -0.0035(7)
C6 0.0222(7) 0.0208(7) 0.0286(12) 0.0005(7) 0.0034(7) 0.0007(5)
C7 0.0305(8) 0.0287(8) 0.0460(9) 0.0060(12) 0.004(2) -0.0058(6)
C8 0.0372(11) 0.0301(9) 0.0239(10) 0.0033(8) 0.0034(8) 0.0031(9)

loop_
_atom_type_symbol
_atom_type_description
_atom_type_scat_dispersion_real
_atom_type_scat_dispersion_imag
_atom_type_scat_source
C C 0.0033 0.0016 'International Tables Vol C Tables 4.2.6.8 and 6.1.1.4'
H H 0.0000 0.0000 'International Tables Vol C Tables 4.2.6.8 and 6.1.1.4'
N N 0.0061 0.0033 'International Tables Vol C Tables 4.2.6.8 and 6.1.1.4'
O O 0.0106 0.0060 'International Tables Vol C Tables 4.2.6.8 and 6.1.1.4'
I I -0.4742 1.8119 'International Tables Vol C Tables 4.2.6.8 and 6.1.1.4'

loop_
_geom_angle_atom_site_label_1
_geom_angle_atom_site_label_2
_geom_angle_atom_site_label_3
_geom_angle
C1 N1 C3 109.40(15)
C1 N1 C4 125.01(15)
C3 N1 C4 125.46(16)
N1 C1 N2 108.23(15)
C1 N2 C2 108.60(14)
C1 N2 C5 125.86(15)
C2 N2 C5 125.53(16)
C3 C2 N2 107.21(16)
C2 C3 N1 106.55(17)
N2 C5 C6 113.34(14)
O1 C6 C8 110.89(16)
O1 C6 C7 106.29(13)
C8 C6 C7 110.8(2)
O1 C6 C5 109.22(16)
C8 C6 C5 112.84(13)
C7 C6 C5 106.52(19)

loop_
_geom_bond_atom_site_label_1
_geom_bond_atom_site_label_2
_geom_bond_distance
N1 C1 1.326(2)
N1 C3 1.381(2)
N1 C4 1.466(2)
C1 N2 1.335(2)
O1 C6 1.433(2)
N2 C2 1.383(2)
N2 C5 1.470(2)
C2 C3 1.354(3)
C5 C6 1.543(3)
C6 C8 1.515(3)
C6 C7 1.530(2)

loop_
_geom_hbond_atom_site_label_D
_geom_hbond_atom_site_label_H
_geom_hbond_atom_site_label_A
_geom_hbond_distance_DH
_geom_hbond_distance_HA
_geom_hbond_distance_DA
_geom_hbond_angle_DHA
O1 H1B I 0.84 2.72 3.5503(14) 169.1
